data_4331523
loop_
_publ_author_name
'Mori, Shigeki'
'Shimizu, Soji'
'Taniguchi, Ryuichiro'
'Osuka, Atsuhiro'

_publ_section_title
;
 Group 10 Metal Complexes ofmeso-Aryl-Substituted [26]Hexaphyrins with a
 Metal&#x2212;Carbon Bond
;
_journal_issue 12
_journal_name_full 'Inorganic Chemistry'
_journal_page_first 4127
_journal_page_last 4129
_journal_paper_doi 10.1021/ic050447e
_journal_volume 44
_journal_year 2005
_chemical_formula_moiety 'C76 H12 Cl6 F29 N6 O0 Pd2'
_chemical_formula_sum 'C76 H12 Cl6 F29 N6 O0 Pd2'
_chemical_formula_weight 1985.42
_chemical_name_systematic
; 
 ? 
;
_space_group_IT_number 2
_symmetry_cell_setting triclinic
_symmetry_Int_Tables_number 2
_symmetry_space_group_name_Hall '-P 1'
_symmetry_space_group_name_H-M 'P -1'
_atom_sites_solution_hydrogens geom
_atom_sites_solution_primary direct
_atom_sites_solution_secondary difmap
_audit_creation_method SHELXL-97
_cell_angle_alpha 99.10(5)
_cell_angle_beta 90.36(4)
_cell_angle_gamma 104.40(5)
_cell_formula_units_Z 2
_cell_length_a 13.838(7)
_cell_length_b 14.394(8)
_cell_length_c 18.255(10)
_cell_measurement_temperature 123(2)
_cell_measurement_theta_max 27.5
_cell_measurement_theta_min 3.1
_cell_volume 3474(3)
_computing_structure_refinement 'SHELXL-97 (Sheldrick, 1997)'
_computing_structure_solution 'SHELXS-97 (Sheldrick, 1990)'
_diffrn_ambient_temperature 123(2)
_diffrn_detector_area_resol_mean 10.00
_diffrn_measured_fraction_theta_full 0.949
_diffrn_measured_fraction_theta_max 0.949
_diffrn_measurement_device_type 'Rigaku RAXIS-RAPID'
_diffrn_measurement_method \w
_diffrn_radiation_monochromator graphite
_diffrn_radiation_source 'fine-focus sealed tube'
_diffrn_radiation_type MoK\a
_diffrn_radiation_wavelength 0.71075
_diffrn_reflns_av_R_equivalents 0.0522
_diffrn_reflns_av_sigmaI/netI 0.0435
_diffrn_reflns_limit_h_max 16
_diffrn_reflns_limit_h_min -15
_diffrn_reflns_limit_k_max 17
_diffrn_reflns_limit_k_min -17
_diffrn_reflns_limit_l_max 21
_diffrn_reflns_limit_l_min -21
_diffrn_reflns_number 21753
_diffrn_reflns_theta_full 25.00
_diffrn_reflns_theta_max 25.00
_diffrn_reflns_theta_min 3.03
_exptl_absorpt_coefficient_mu 0.880
_exptl_absorpt_correction_T_max 0.8793
_exptl_absorpt_correction_T_min 0.6203
_exptl_absorpt_correction_type multi-scan
_exptl_crystal_colour violet
_exptl_crystal_density_diffrn 1.898
_exptl_crystal_density_method 'not measured'
_exptl_crystal_description prism
_exptl_crystal_F_000 1930
_exptl_crystal_size_max 0.60
_exptl_crystal_size_mid 0.40
_exptl_crystal_size_min 0.15
_refine_diff_density_max 1.613
_refine_diff_density_min -2.055
_refine_diff_density_rms 0.196
_refine_ls_extinction_method none
_refine_ls_goodness_of_fit_ref 1.028
_refine_ls_hydrogen_treatment noref
_refine_ls_matrix_type full
_refine_ls_number_parameters 1001
_refine_ls_number_reflns 11625
_refine_ls_number_restraints 0
_refine_ls_restrained_S_all 1.028
_refine_ls_R_factor_all 0.1113
_refine_ls_R_factor_gt 0.0988
_refine_ls_shift/su_max 0.003
_refine_ls_shift/su_mean 0.000
_refine_ls_structure_factor_coef Fsqd
_refine_ls_weighting_details 'calc w=1/[\s^2^(Fo^2^)+(0.1698P)^2^+27.8021P] where P=(Fo^2^+2Fc^2^)/3'
_refine_ls_weighting_scheme calc
_refine_ls_wR_factor_gt 0.2706
_refine_ls_wR_factor_ref 0.2846
_reflns_number_gt 9578
_reflns_number_total 11625
_reflns_threshold_expression >2sigma(I)
_cod_data_source_file ic050447esup3.cif
_cod_data_source_block hexa-pd2
_cod_original_cell_volume 3473(3)
_cod_database_code 4331523

loop_
_symmetry_equiv_pos_as_xyz
'x, y, z'
'-x, -y, -z'

loop_
_atom_site_label
_atom_site_type_symbol
_atom_site_fract_x
_atom_site_fract_y
_atom_site_fract_z
_atom_site_U_iso_or_equiv
_atom_site_adp_type
_atom_site_occupancy
_atom_site_symmetry_multiplicity
_atom_site_calc_flag
_atom_site_refinement_flags
Pd1 Pd 0.66726(5) 0.02453(5) 0.23053(4) 0.0389(2) Uani 1 1 d .
Pd2 Pd 0.78718(5) -0.20498(5) 0.22578(4) 0.0437(2) Uani 1 1 d .
F1 F 1.0386(4) 0.1783(4) 0.0915(3) 0.0503(13) Uani 1 1 d .
N1 N 0.8049(6) -0.3365(5) 0.2014(4) 0.0457(18) Uani 1 1 d .
F2 F 1.2051(4) 0.1136(4) 0.0990(3) 0.0521(13) Uani 1 1 d .
N2 N 0.7238(5) 0.1138(5) 0.1559(4) 0.0408(16) Uani 1 1 d .
F3 F 1.1935(4) -0.0779(4) 0.0976(3) 0.0507(13) Uani 1 1 d .
N3 N 0.5949(6) -0.0709(5) 0.2951(4) 0.0421(16) Uani 1 1 d .
N4 N 0.5415(6) 0.0651(5) 0.2208(4) 0.0422(16) Uani 1 1 d .
F4 F 1.0144(4) -0.2077(4) 0.0908(3) 0.0499(13) Uani 1 1 d .
N5 N 0.8318(5) -0.1332(5) 0.0832(4) 0.0400(16) Uani 1 1 d .
C1 C 0.9317(7) -0.0826(6) 0.0874(5) 0.0425(19) Uani 1 1 d .
N6 N 0.7856(6) -0.2248(6) 0.3362(5) 0.0484(19) Uani 1 1 d .
F5 F 0.9604(4) -0.3915(4) 0.0151(4) 0.0575(14) Uani 1 1 d .
F6 F 0.9816(5) -0.4368(4) -0.1281(4) 0.0668(17) Uani 1 1 d .
F7 F 0.5646(4) -0.0039(5) 0.4440(4) 0.0655(16) Uani 1 1 d .
F8 F 0.2555(4) -0.0770(5) 0.3173(3) 0.0598(15) Uani 1 1 d .
F9 F 0.7266(5) -0.4820(5) 0.4218(4) 0.080(2) Uani 1 1 d .
F10 F 0.9134(4) 0.0284(5) 0.4402(4) 0.0699(18) Uani 1 1 d .
F11 F 0.3908(5) -0.2467(5) 0.1185(4) 0.0688(17) Uani 1 1 d .
F12 F 0.5418(5) 0.5908(4) 0.1743(5) 0.0759(19) Uani 1 1 d .
F13 F 0.6637(5) -0.3004(5) -0.0386(4) 0.0653(16) Uani 1 1 d .
C2 C 0.8331(7) 0.0267(6) 0.0889(5) 0.0425(19) Uani 1 1 d .
C3 C 0.8904(7) -0.3803(6) -0.0310(6) 0.047(2) Uani 1 1 d .
C4 C 0.7978(6) -0.3164(6) 0.0762(5) 0.043(2) Uani 1 1 d .
C5 C 0.4296(7) -0.0909(6) 0.2368(5) 0.044(2) Uani 1 1 d .
C6 C 0.7729(7) -0.0677(6) 0.0841(5) 0.0410(19) Uani 1 1 d .
C7 C 0.5957(7) 0.3210(6) 0.1798(6) 0.045(2) Uani 1 1 d .
F14 F 1.0347(5) -0.4146(5) 0.3071(4) 0.0712(18) Uani 1 1 d .
C8 C 0.3290(7) -0.1578(7) 0.2177(5) 0.048(2) Uani 1 1 d .
F15 F 0.0520(5) -0.3490(5) 0.1655(5) 0.083(2) Uani 1 1 d .
C9 C 0.6132(7) 0.2239(6) 0.1839(5) 0.0417(19) Uani 1 1 d .
F16 F 0.0737(5) -0.2014(6) 0.2805(4) 0.080(2) Uani 1 1 d .
C10 C 0.5686(7) -0.2199(6) 0.3311(5) 0.045(2) Uani 1 1 d .
H1 H 0.5807 -0.2727 0.3519 0.054 Uiso 1 1 calc R
C11 C 0.8055(7) -0.3763(7) 0.1257(6) 0.048(2) Uani 1 1 d .
F17 F 0.6274(8) 0.3683(6) 0.3080(4) 0.099(3) Uani 1 1 d .
C12 C 0.7765(6) -0.2208(6) 0.1091(5) 0.0401(18) Uani 1 1 d .
C13 C 0.6716(7) -0.1191(6) 0.0922(5) 0.0430(19) Uani 1 1 d .
H3 H 0.6140 -0.0951 0.0885 0.052 Uiso 1 1 calc R
C14 C 1.1147(7) 0.0516(6) 0.0959(5) 0.043(2) Uani 1 1 d .
F18 F 0.9420(5) 0.1908(6) 0.5414(5) 0.084(2) Uani 1 1 d .
C15 C 0.8239(7) -0.4714(6) 0.1230(6) 0.049(2) Uani 1 1 d .
H4 H 0.8247 -0.5174 0.0796 0.059 Uiso 1 1 calc R
C16 C 0.8328(8) 0.2061(6) 0.0851(5) 0.048(2) Uani 1 1 d .
H5 H 0.8872 0.2247 0.0544 0.058 Uiso 1 1 calc R
C17 C 0.6002(8) 0.3887(7) 0.2417(6) 0.052(2) Uani 1 1 d .
C18 C 0.8262(7) -0.2919(7) 0.3636(6) 0.049(2) Uani 1 1 d .
C19 C 0.7211(7) -0.0888(7) 0.3884(5) 0.046(2) Uani 1 1 d .
F19 F 0.7847(9) -0.6148(8) 0.4891(7) 0.140(5) Uani 1 1 d .
C20 C 0.7724(7) 0.2605(6) 0.1133(5) 0.046(2) Uani 1 1 d .
H6 H 0.7756 0.3250 0.1059 0.055 Uiso 1 1 calc R
C21 C 0.7784(7) -0.1552(8) 0.3958(6) 0.052(2) Uani 1 1 d .
F20 F 0.5978(6) 0.1603(6) 0.5438(5) 0.091(2) Uani 1 1 d .
F21 F 0.9690(10) -0.6462(9) 0.4666(7) 0.154(6) Uani 1 1 d .
C22 C 0.4845(7) -0.2202(7) 0.2921(5) 0.046(2) Uani 1 1 d .
H7 H 0.4260 -0.2722 0.2820 0.055 Uiso 1 1 calc R
F22 F 0.5680(9) 0.2878(6) 0.0504(4) 0.111(3) Uani 1 1 d .
C23 C 1.0175(7) -0.1132(6) 0.0917(5) 0.0419(19) Uani 1 1 d .
C24 C 0.3773(7) 0.0611(7) 0.2121(5) 0.047(2) Uani 1 1 d .
H8 H 0.3067 0.0377 0.2103 0.057 Uiso 1 1 calc R
C25 C 0.8398(7) -0.4824(7) 0.1940(7) 0.056(3) Uani 1 1 d .
H9 H 0.8560 -0.5374 0.2087 0.067 Uiso 1 1 calc R
C26 C 0.8423(7) -0.3748(7) 0.3216(6) 0.053(2) Uani 1 1 d .
C27 C 0.8282(7) -0.3966(7) 0.2446(6) 0.053(2) Uani 1 1 d .
C28 C 0.4488(7) 0.0079(6) 0.2243(5) 0.0424(19) Uani 1 1 d .
C29 C 0.8110(7) -0.3433(6) -0.0038(6) 0.047(2) Uani 1 1 d .
C30 C 0.3138(8) -0.2327(7) 0.1584(6) 0.055(2) Uani 1 1 d .
C31 C 0.6733(7) -0.2089(6) 0.1061(5) 0.043(2) Uani 1 1 d .
H10 H 0.6154 -0.2579 0.1129 0.052 Uiso 1 1 calc R
F23 F 0.5902(9) 0.5440(6) 0.3034(5) 0.112(3) Uani 1 1 d .
C32 C 0.8335(8) 0.0567(8) 0.4646(6) 0.055(2) Uani 1 1 d .
F24 F 0.7848(6) 0.2562(5) 0.5943(4) 0.080(2) Uani 1 1 d .
C33 C 0.9349(7) 0.0177(6) 0.0871(5) 0.0391(18) Uani 1 1 d .
C34 C 1.0284(7) 0.0823(6) 0.0914(5) 0.044(2) Uani 1 1 d .
C35 C 1.1088(7) -0.0471(7) 0.0951(5) 0.046(2) Uani 1 1 d .
F25 F 0.8442(6) -0.4211(6) -0.2296(4) 0.080(2) Uani 1 1 d .
C36 C 0.5592(8) 0.5032(7) 0.1763(7) 0.060(3) Uani 1 1 d .
C37 C 0.7441(8) -0.3338(7) -0.0574(6) 0.053(2) Uani 1 1 d .
C38 C 0.7365(7) 0.0035(7) 0.4394(5) 0.048(2) Uani 1 1 d .
C39 C 0.1517(8) -0.2125(8) 0.2408(7) 0.062(3) Uani 1 1 d .
C40 C 0.6589(8) 0.0424(7) 0.4654(6) 0.052(2) Uani 1 1 d .
F26 F 0.6851(6) -0.3501(6) -0.1824(4) 0.085(2) Uani 1 1 d .
C41 C 0.8784(8) -0.4440(8) 0.3607(7) 0.062(3) Uani 1 1 d .
C42 C 0.6750(9) 0.1263(8) 0.5179(6) 0.063(3) Uani 1 1 d .
C43 C 0.9022(8) -0.4052(7) -0.1057(7) 0.057(3) Uani 1 1 d .
F27 F 1.0943(7) -0.5436(8) 0.3782(5) 0.111(3) Uani 1 1 d .
C44 C 0.8219(8) -0.1744(8) 0.4620(6) 0.055(2) Uani 1 1 d .
H11 H 0.8316 -0.1345 0.5095 0.067 Uiso 1 1 calc R
C45 C 0.5010(7) -0.1270(6) 0.2694(5) 0.0417(19) Uani 1 1 d .
C46 C 0.1422(9) -0.2870(8) 0.1821(7) 0.067(3) Uani 1 1 d .
C47 C 0.7013(7) 0.2046(6) 0.1571(5) 0.0416(19) Uani 1 1 d .
F28 F 0.2110(7) -0.3706(5) 0.0830(4) 0.090(2) Uani 1 1 d .
F29 F 0.5392(10) 0.4651(7) 0.0473(5) 0.133(4) Uani 1 1 d .
C48 C 0.8460(8) -0.2600(8) 0.4434(6) 0.061(3) Uani 1 1 d .
H12 H 0.8716 -0.2937 0.4765 0.073 Uiso 1 1 calc R
C49 C 0.7536(9) -0.3590(8) -0.1333(7) 0.064(3) Uani 1 1 d .
C50 C 0.8351(9) -0.3948(8) -0.1567(6) 0.060(3) Uani 1 1 d .
C51 C 0.9718(9) -0.4614(9) 0.3507(7) 0.068(3) Uani 1 1 d .
C52 C 0.7705(9) 0.1753(8) 0.5433(6) 0.060(3) Uani 1 1 d .
C53 C 0.5327(7) 0.1526(6) 0.2058(5) 0.0428(19) Uani 1 1 d .
C54 C 0.4304(7) 0.1523(7) 0.2034(5) 0.046(2) Uani 1 1 d .
H13 H 0.4036 0.2053 0.1970 0.056 Uiso 1 1 calc R
C55 C 0.2471(7) -0.1499(7) 0.2570(6) 0.052(2) Uani 1 1 d .
C56 C 0.8172(10) -0.4974(9) 0.4085(8) 0.073(4) Uani 1 1 d .
C57 C 0.8487(9) 0.1404(9) 0.5158(6) 0.064(3) Uani 1 1 d .
C58 C 0.7992(7) 0.1124(6) 0.1104(5) 0.044(2) Uani 1 1 d .
C59 C 0.6361(7) -0.1248(6) 0.3351(5) 0.0421(19) Uani 1 1 d .
C60 C 0.5824(9) 0.4784(8) 0.2412(7) 0.063(3) Uani 1 1 d .
C61 C 1.0028(11) -0.5304(13) 0.3873(9) 0.095(5) Uani 1 1 d .
C62 C 0.5568(10) 0.4403(9) 0.1131(7) 0.071(3) Uani 1 1 d .
C63 C 0.2213(10) -0.2981(8) 0.1409(7) 0.065(3) Uani 1 1 d .
C64 C 0.9396(14) -0.5787(13) 0.4337(10) 0.110(6) Uani 1 1 d .
C65 C 0.8469(13) -0.5647(13) 0.4438(10) 0.109(6) Uani 1 1 d .
C68 C 0.5739(10) 0.3501(8) 0.1145(6) 0.063(3) Uani 1 1 d .
Cl1 Cl 0.81311(16) -0.02876(16) 0.24937(12) 0.0442(5) Uani 1 1 d .
Cl6 Cl 0.4079(3) 0.9372(3) 0.0210(2) 0.0889(10) Uiso 1 1 d .
C77 C 0.4933(16) 1.0391(16) 0.0327(12) 0.122(6) Uiso 1 1 d .
C78 C 1.4970(18) 0.3157(18) 0.4700(14) 0.138(7) Uiso 1 1 d .
C79 C 1.4024(17) 0.1391(17) 0.4192(13) 0.131(7) Uiso 1 1 d .
C80 C 1.410(2) 0.346(2) 0.4571(15) 0.148(8) Uiso 1 1 d .
C81 C 1.357(2) 0.536(2) 0.3327(18) 0.181(11) Uiso 1 1 d .
C82 C 1.495(2) 0.220(2) 0.4063(17) 0.168(10) Uiso 1 1 d .
C84 C 1.337(2) 0.460(2) 0.3886(18) 0.180(11) Uiso 1 1 d .
Cl12 Cl 0.9699(7) 0.2222(8) 0.2657(6) 0.191(3) Uiso 1 1 d .
C88 C 1.035(2) 0.165(2) 0.3249(18) 0.178(11) Uiso 1 1 d .
Cl14 Cl 0.7765(6) -0.7734(6) 0.3536(5) 0.176(3) Uiso 1 1 d .
Cl15 Cl 0.9386(11) -0.7099(11) 0.2617(8) 0.266(6) Uiso 1 1 d .
C89 C 0.897(2) -0.798(2) 0.3314(17) 0.171(10) Uiso 1 1 d .
Cl18 Cl 1.1567(8) 0.1797(8) 0.2923(6) 0.118(3) Uiso 0.50 1 d P
Cl19 Cl 1.091(2) 0.058(2) 0.2993(15) 0.260(10) Uiso 0.50 1 d P
C90 C 1.424(2) 0.408(2) 0.3966(17) 0.170(10) Uiso 1 1 d .

loop_
_atom_site_aniso_label
_atom_site_aniso_U_11
_atom_site_aniso_U_22
_atom_site_aniso_U_33
_atom_site_aniso_U_23
_atom_site_aniso_U_13
_atom_site_aniso_U_12
Pd1 0.0439(4) 0.0352(4) 0.0460(4) 0.0220(3) 0.0115(3) 0.0161(3)
Pd2 0.0472(4) 0.0391(4) 0.0565(5) 0.0276(3) 0.0163(3) 0.0201(3)
F1 0.052(3) 0.034(3) 0.068(3) 0.022(2) 0.013(3) 0.009(2)
N1 0.050(4) 0.039(4) 0.059(5) 0.027(3) 0.015(4) 0.019(3)
F2 0.047(3) 0.045(3) 0.066(3) 0.025(2) 0.007(3) 0.006(2)
N2 0.045(4) 0.039(4) 0.047(4) 0.021(3) 0.011(3) 0.017(3)
F3 0.042(3) 0.048(3) 0.068(3) 0.024(3) 0.006(2) 0.014(2)
N3 0.052(4) 0.038(4) 0.046(4) 0.021(3) 0.007(3) 0.019(3)
N4 0.054(4) 0.032(4) 0.048(4) 0.022(3) 0.014(3) 0.015(3)
F4 0.047(3) 0.037(3) 0.072(4) 0.024(2) 0.006(3) 0.015(2)
N5 0.041(4) 0.031(4) 0.054(4) 0.019(3) 0.011(3) 0.012(3)
C1 0.050(5) 0.032(4) 0.050(5) 0.017(4) 0.010(4) 0.011(4)
N6 0.051(4) 0.050(4) 0.059(5) 0.032(4) 0.020(4) 0.026(4)
F5 0.047(3) 0.047(3) 0.084(4) 0.018(3) 0.015(3) 0.019(2)
F6 0.068(4) 0.055(3) 0.089(4) 0.020(3) 0.033(3) 0.031(3)
F7 0.049(3) 0.070(4) 0.076(4) 0.005(3) 0.020(3) 0.015(3)
F8 0.054(3) 0.067(4) 0.061(3) 0.026(3) 0.015(3) 0.008(3)
F9 0.083(5) 0.070(4) 0.110(6) 0.059(4) 0.046(4) 0.034(4)
F10 0.044(3) 0.069(4) 0.104(5) 0.035(4) 0.002(3) 0.015(3)
F11 0.082(4) 0.054(4) 0.069(4) 0.010(3) 0.006(3) 0.014(3)
F12 0.080(4) 0.045(3) 0.117(6) 0.039(3) 0.013(4) 0.027(3)
F13 0.071(4) 0.073(4) 0.070(4) 0.023(3) 0.016(3) 0.043(3)
C2 0.050(5) 0.040(5) 0.045(5) 0.023(4) 0.015(4) 0.015(4)
C3 0.044(5) 0.031(4) 0.072(6) 0.021(4) 0.014(4) 0.011(4)
C4 0.040(4) 0.034(4) 0.064(6) 0.021(4) 0.014(4) 0.015(4)
C5 0.046(5) 0.038(5) 0.052(5) 0.023(4) 0.010(4) 0.006(4)
C6 0.052(5) 0.033(4) 0.048(5) 0.021(4) 0.016(4) 0.020(4)
C7 0.045(5) 0.035(4) 0.061(6) 0.019(4) 0.007(4) 0.012(4)
F14 0.063(4) 0.092(5) 0.083(4) 0.055(4) 0.024(3) 0.041(3)
C8 0.056(5) 0.041(5) 0.053(5) 0.026(4) 0.000(4) 0.009(4)
F15 0.070(4) 0.064(4) 0.110(6) 0.047(4) -0.027(4) -0.013(3)
C9 0.048(5) 0.036(4) 0.048(5) 0.023(4) 0.010(4) 0.015(4)
F16 0.055(4) 0.086(5) 0.102(5) 0.048(4) 0.015(4) 0.005(3)
C10 0.053(5) 0.031(4) 0.056(5) 0.023(4) 0.010(4) 0.012(4)
C11 0.042(5) 0.041(5) 0.070(6) 0.029(4) 0.019(4) 0.013(4)
F17 0.188(9) 0.087(5) 0.053(4) 0.019(3) 0.008(5) 0.085(6)
C12 0.042(4) 0.033(4) 0.052(5) 0.020(4) 0.011(4) 0.013(3)
C13 0.044(5) 0.042(5) 0.050(5) 0.018(4) 0.013(4) 0.017(4)
C14 0.041(5) 0.042(5) 0.048(5) 0.018(4) 0.006(4) 0.005(4)
F18 0.071(4) 0.078(5) 0.098(5) 0.033(4) -0.023(4) -0.003(4)
C15 0.047(5) 0.029(4) 0.079(7) 0.023(4) 0.020(5) 0.013(4)
C16 0.061(6) 0.037(5) 0.056(5) 0.027(4) 0.020(4) 0.016(4)
C17 0.061(6) 0.039(5) 0.065(6) 0.020(4) 0.012(5) 0.023(4)
C18 0.049(5) 0.048(5) 0.061(6) 0.032(4) 0.007(4) 0.016(4)
C19 0.050(5) 0.047(5) 0.052(5) 0.027(4) 0.020(4) 0.018(4)
F19 0.178(10) 0.127(8) 0.181(10) 0.134(8) 0.104(8) 0.092(7)
C20 0.056(5) 0.031(4) 0.061(6) 0.025(4) 0.013(4) 0.019(4)
C21 0.048(5) 0.059(6) 0.063(6) 0.035(5) 0.013(5) 0.021(4)
F20 0.082(5) 0.082(5) 0.093(5) -0.019(4) 0.033(4) 0.011(4)
F21 0.218(12) 0.187(11) 0.157(9) 0.132(9) 0.093(9) 0.168(10)
C22 0.052(5) 0.039(5) 0.053(5) 0.018(4) 0.009(4) 0.014(4)
F22 0.218(11) 0.081(5) 0.059(4) 0.016(4) -0.017(5) 0.084(6)
C23 0.048(5) 0.035(4) 0.049(5) 0.021(4) 0.011(4) 0.014(4)
C24 0.047(5) 0.040(5) 0.063(6) 0.030(4) 0.003(4) 0.012(4)
C25 0.047(5) 0.033(5) 0.096(8) 0.033(5) 0.017(5) 0.011(4)
C26 0.053(5) 0.051(5) 0.075(7) 0.041(5) 0.019(5) 0.027(4)
C27 0.045(5) 0.043(5) 0.081(7) 0.034(5) 0.020(5) 0.012(4)
C28 0.044(5) 0.041(5) 0.048(5) 0.022(4) 0.005(4) 0.011(4)
C29 0.048(5) 0.029(4) 0.071(6) 0.024(4) 0.021(4) 0.015(4)
C30 0.063(6) 0.042(5) 0.062(6) 0.022(4) 0.005(5) 0.006(5)
C31 0.040(4) 0.036(4) 0.060(5) 0.024(4) 0.016(4) 0.010(4)
F23 0.190(10) 0.072(5) 0.100(6) 0.012(4) 0.014(6) 0.084(6)
C32 0.055(6) 0.054(6) 0.060(6) 0.029(5) -0.005(5) 0.009(5)
F24 0.107(6) 0.061(4) 0.062(4) 0.015(3) 0.003(4) -0.002(4)
C33 0.049(5) 0.031(4) 0.043(4) 0.018(3) 0.014(4) 0.013(4)
C34 0.052(5) 0.033(4) 0.051(5) 0.020(4) 0.009(4) 0.011(4)
C35 0.041(5) 0.048(5) 0.056(5) 0.024(4) 0.003(4) 0.013(4)
F25 0.106(5) 0.090(5) 0.063(4) 0.024(3) 0.028(4) 0.050(4)
C36 0.058(6) 0.035(5) 0.095(8) 0.028(5) 0.016(6) 0.020(4)
C37 0.057(6) 0.044(5) 0.065(6) 0.022(4) 0.016(5) 0.020(4)
C38 0.057(6) 0.051(5) 0.043(5) 0.026(4) 0.008(4) 0.011(4)
C39 0.049(6) 0.059(7) 0.082(8) 0.044(6) 0.000(5) 0.000(5)
C40 0.057(6) 0.046(5) 0.051(5) 0.016(4) 0.011(4) 0.006(4)
F26 0.105(6) 0.113(6) 0.064(4) 0.032(4) 0.013(4) 0.065(5)
C41 0.068(7) 0.057(6) 0.083(7) 0.047(6) 0.017(6) 0.034(5)
C42 0.070(7) 0.062(6) 0.058(6) 0.017(5) 0.027(5) 0.014(5)
C43 0.056(6) 0.044(5) 0.078(7) 0.024(5) 0.025(5) 0.020(4)
F27 0.114(6) 0.162(9) 0.119(7) 0.087(6) 0.042(5) 0.109(7)
C44 0.064(6) 0.058(6) 0.052(6) 0.025(5) 0.007(5) 0.020(5)
C45 0.046(5) 0.036(4) 0.047(5) 0.018(4) 0.010(4) 0.011(4)
C46 0.059(6) 0.053(6) 0.088(8) 0.042(6) -0.019(6) -0.005(5)
C47 0.046(5) 0.036(4) 0.049(5) 0.018(4) 0.011(4) 0.015(4)
F28 0.112(6) 0.051(4) 0.089(5) 0.006(3) -0.018(4) -0.008(4)
F29 0.247(13) 0.094(6) 0.092(6) 0.039(5) -0.031(7) 0.090(8)
C48 0.058(6) 0.068(7) 0.071(7) 0.043(6) 0.003(5) 0.023(5)
C49 0.081(8) 0.055(6) 0.067(7) 0.028(5) 0.014(6) 0.028(6)
C50 0.074(7) 0.055(6) 0.062(6) 0.027(5) 0.026(5) 0.023(5)
C51 0.077(7) 0.081(8) 0.074(7) 0.052(6) 0.035(6) 0.050(6)
C52 0.081(8) 0.045(5) 0.047(5) 0.016(4) -0.002(5) -0.001(5)
C53 0.049(5) 0.036(4) 0.051(5) 0.017(4) 0.007(4) 0.019(4)
C54 0.047(5) 0.040(5) 0.061(6) 0.022(4) 0.008(4) 0.018(4)
C55 0.053(5) 0.051(6) 0.056(6) 0.029(5) 0.002(4) 0.005(4)
C56 0.078(8) 0.072(8) 0.096(9) 0.053(7) 0.040(7) 0.041(6)
C57 0.062(7) 0.065(7) 0.063(7) 0.037(6) -0.005(5) -0.003(5)
C58 0.048(5) 0.037(5) 0.053(5) 0.019(4) 0.010(4) 0.015(4)
C59 0.050(5) 0.041(5) 0.045(5) 0.020(4) 0.015(4) 0.023(4)
C60 0.075(7) 0.042(5) 0.085(8) 0.013(5) 0.023(6) 0.034(5)
C61 0.092(10) 0.126(13) 0.112(11) 0.080(10) 0.037(9) 0.071(10)
C62 0.096(9) 0.062(7) 0.073(7) 0.038(6) -0.001(6) 0.036(6)
C63 0.086(8) 0.040(5) 0.068(7) 0.023(5) -0.014(6) 0.007(5)
C64 0.133(13) 0.119(12) 0.140(14) 0.101(12) 0.065(11) 0.095(11)
C65 0.128(13) 0.116(12) 0.135(14) 0.099(11) 0.077(11) 0.075(11)
C68 0.087(8) 0.051(6) 0.061(6) 0.020(5) 0.004(6) 0.027(6)
Cl1 0.0487(11) 0.0431(11) 0.0521(12) 0.0252(9) 0.0141(9) 0.0214(9)

loop_
_atom_type_symbol
_atom_type_description
_atom_type_scat_dispersion_real
_atom_type_scat_dispersion_imag
_atom_type_scat_source
C C 0.0033 0.0016 'International Tables Vol C Tables 4.2.6.8 and 6.1.1.4'
H H 0.0000 0.0000 'International Tables Vol C Tables 4.2.6.8 and 6.1.1.4'
N N 0.0061 0.0033 'International Tables Vol C Tables 4.2.6.8 and 6.1.1.4'
F F 0.0171 0.0103 'International Tables Vol C Tables 4.2.6.8 and 6.1.1.4'
Cl Cl 0.1484 0.1585 'International Tables Vol C Tables 4.2.6.8 and 6.1.1.4'
Pd Pd -0.9988 1.0072 'International Tables Vol C Tables 4.2.6.8 and 6.1.1.4'
O O 0.0106 0.0060 'International Tables Vol C Tables 4.2.6.8 and 6.1.1.4'

loop_
_geom_angle_atom_site_label_1
_geom_angle_atom_site_label_2
_geom_angle_atom_site_label_3
_geom_angle
_geom_angle_site_symmetry_1
_geom_angle_site_symmetry_3
N4 Pd1 N3 87.9(3) . .
N4 Pd1 N2 86.9(3) . .
N3 Pd1 N2 172.4(3) . .
N4 Pd1 Cl1 176.1(2) . .
N3 Pd1 Cl1 88.3(2) . .
N2 Pd1 Cl1 97.0(2) . .
N1 Pd2 N6 86.8(3) . .
N1 Pd2 C12 81.1(3) . .
N6 Pd2 C12 166.5(3) . .
N1 Pd2 Cl1 164.4(2) . .
N6 Pd2 Cl1 97.0(2) . .
C12 Pd2 Cl1 96.2(2) . .
C27 N1 C11 110.2(8) . .
C27 N1 Pd2 131.4(7) . .
C11 N1 Pd2 117.9(6) . .
C58 N2 C47 106.6(7) . .
C58 N2 Pd1 130.2(6) . .
C47 N2 Pd1 121.8(6) . .
C59 N3 C45 107.0(7) . .
C59 N3 Pd1 126.9(6) . .
C45 N3 Pd1 116.8(5) . .
C28 N4 C53 108.1(7) . .
C28 N4 Pd1 125.1(6) . .
C53 N4 Pd1 126.7(6) . .
C1 N5 C6 109.1(7) . .
C1 N5 C12 134.3(7) . .
C6 N5 C12 110.2(7) . .
C23 C1 N5 131.4(8) . .
C23 C1 C33 121.4(8) . .
N5 C1 C33 107.2(7) . .
C21 N6 C18 107.1(8) . .
C21 N6 Pd2 124.8(6) . .
C18 N6 Pd2 124.4(7) . .
C6 C2 C58 124.3(8) . .
C6 C2 C33 105.9(7) . .
C58 C2 C33 128.0(8) . .
F5 C3 C43 116.5(8) . .
F5 C3 C29 121.0(9) . .
C43 C3 C29 122.5(10) . .
C11 C4 C29 121.8(8) . .
C11 C4 C12 115.5(9) . .
C29 C4 C12 122.6(7) . .
C45 C5 C28 122.6(8) . .
C45 C5 C8 117.6(8) . .
C28 C5 C8 119.8(8) . .
N5 C6 C2 110.1(8) . .
N5 C6 C13 107.7(7) . .
C2 C6 C13 141.0(8) . .
C17 C7 C68 114.5(9) . .
C17 C7 C9 121.6(9) . .
C68 C7 C9 123.9(9) . .
C55 C8 C30 116.1(9) . .
C55 C8 C5 123.1(9) . .
C30 C8 C5 120.9(9) . .
C47 C9 C53 123.9(8) . .
C47 C9 C7 118.3(8) . .
C53 C9 C7 117.2(8) . .
C22 C10 C59 107.5(8) . .
C22 C10 H1 126.3 . .
C59 C10 H1 126.3 . .
C4 C11 N1 115.9(8) . .
C4 C11 C15 136.9(10) . .
N1 C11 C15 106.9(8) . .
N5 C12 C31 101.1(6) . .
N5 C12 C4 118.1(7) . .
C31 C12 C4 120.2(8) . .
N5 C12 Pd2 111.4(6) . .
C31 C12 Pd2 94.7(6) . .
C4 C12 Pd2 108.9(6) . .
C31 C13 C6 107.2(8) . .
C31 C13 H3 126.4 . .
C6 C13 H3 126.4 . .
F2 C14 C34 121.6(8) . .
F2 C14 C35 118.6(8) . .
C34 C14 C35 119.8(8) . .
C25 C15 C11 106.9(9) . .
C25 C15 H4 126.5 . .
C11 C15 H4 126.5 . .
C20 C16 C58 106.7(8) . .
C20 C16 H5 126.7 . .
C58 C16 H5 126.7 . .
C7 C17 F17 118.4(8) . .
C7 C17 C60 124.0(10) . .
F17 C17 C60 117.6(10) . .
C26 C18 N6 124.9(9) . .
C26 C18 C48 127.2(9) . .
N6 C18 C48 107.9(9) . .
C21 C19 C59 115.3(9) . .
C21 C19 C38 121.7(9) . .
C59 C19 C38 122.3(8) . .
C16 C20 C47 108.3(7) . .
C16 C20 H6 125.8 . .
C47 C20 H6 125.8 . .
N6 C21 C19 120.1(9) . .
N6 C21 C44 109.8(9) . .
C19 C21 C44 129.3(10) . .
C10 C22 C45 106.8(8) . .
C10 C22 H7 126.6 . .
C45 C22 H7 126.6 . .
F4 C23 C1 121.3(8) . .
F4 C23 C35 119.0(8) . .
C1 C23 C35 119.7(8) . .
C54 C24 C28 106.7(8) . .
C54 C24 H8 126.7 . .
C28 C24 H8 126.7 . .
C15 C25 C27 109.6(8) . .
C15 C25 H9 125.2 . .
C27 C25 H9 125.2 . .
C18 C26 C27 123.7(8) . .
C18 C26 C41 118.2(10) . .
C27 C26 C41 118.1(10) . .
N1 C27 C26 124.5(9) . .
N1 C27 C25 106.2(9) . .
C26 C27 C25 129.2(9) . .
N4 C28 C24 109.0(7) . .
N4 C28 C5 123.3(8) . .
C24 C28 C5 127.6(8) . .
C37 C29 C3 115.4(9) . .
C37 C29 C4 121.7(8) . .
C3 C29 C4 122.8(9) . .
F11 C30 C8 119.6(9) . .
F11 C30 C63 118.4(10) . .
C8 C30 C63 122.0(11) . .
C13 C31 C12 111.7(7) . .
C13 C31 H10 124.2 . .
C12 C31 H10 124.2 . .
F10 C32 C57 117.6(10) . .
F10 C32 C38 121.7(10) . .
C57 C32 C38 120.7(11) . .
C34 C33 C1 117.2(8) . .
C34 C33 C2 135.1(8) . .
C1 C33 C2 107.5(7) . .
F1 C34 C14 117.2(8) . .
F1 C34 C33 121.3(8) . .
C14 C34 C33 121.5(8) . .
F3 C35 C23 119.6(8) . .
F3 C35 C14 119.9(8) . .
C23 C35 C14 120.5(8) . .
C62 C36 F12 120.2(11) . .
C62 C36 C60 119.0(9) . .
F12 C36 C60 120.8(11) . .
F13 C37 C29 121.4(9) . .
F13 C37 C49 115.2(10) . .
C29 C37 C49 123.4(9) . .
C40 C38 C32 116.9(10) . .
C40 C38 C19 123.1(9) . .
C32 C38 C19 120.0(9) . .
F16 C39 C46 121.2(10) . .
F16 C39 C55 122.1(12) . .
C46 C39 C55 116.7(11) . .
F7 C40 C38 120.4(9) . .
F7 C40 C42 117.6(10) . .
C38 C40 C42 121.9(10) . .
C51 C41 C56 116.4(9) . .
C51 C41 C26 122.5(9) . .
C56 C41 C26 121.0(9) . .
F20 C42 C52 119.7(11) . .
F20 C42 C40 120.5(11) . .
C52 C42 C40 119.9(11) . .
F6 C43 C50 120.0(10) . .
F6 C43 C3 119.6(10) . .
C50 C43 C3 120.4(9) . .
C48 C44 C21 106.6(10) . .
C48 C44 H11 126.7 . .
C21 C44 H11 126.7 . .
N3 C45 C5 123.7(8) . .
N3 C45 C22 109.5(8) . .
C5 C45 C22 126.1(8) . .
F15 C46 C63 120.2(12) . .
F15 C46 C39 118.3(12) . .
C63 C46 C39 121.5(10) . .
C9 C47 N2 123.0(7) . .
C9 C47 C20 127.7(8) . .
N2 C47 C20 108.1(7) . .
C44 C48 C18 108.3(9) . .
C44 C48 H12 125.9 . .
C18 C48 H12 125.9 . .
F26 C49 C37 120.6(10) . .
F26 C49 C50 121.2(10) . .
C37 C49 C50 118.2(11) . .
F25 C50 C43 121.0(10) . .
F25 C50 C49 118.9(11) . .
C43 C50 C49 120.1(10) . .
F14 C51 C41 120.8(9) . .
F14 C51 C61 118.1(10) . .
C41 C51 C61 121.1(10) . .
F24 C52 C57 121.7(11) . .
F24 C52 C42 119.2(12) . .
C57 C52 C42 119.1(10) . .
N4 C53 C54 108.9(8) . .
N4 C53 C9 123.6(8) . .
C54 C53 C9 126.6(8) . .
C24 C54 C53 107.1(8) . .
C24 C54 H13 126.5 . .
C53 C54 H13 126.5 . .
C8 C55 F8 120.0(9) . .
C8 C55 C39 124.3(11) . .
F8 C55 C39 115.7(10) . .
F9 C56 C65 118.3(10) . .
F9 C56 C41 119.1(9) . .
C65 C56 C41 122.6(11) . .
F18 C57 C52 117.6(11) . .
F18 C57 C32 120.9(12) . .
C52 C57 C32 121.4(10) . .
N2 C58 C2 121.8(8) . .
N2 C58 C16 110.1(8) . .
C2 C58 C16 128.0(8) . .
N3 C59 C10 109.1(8) . .
N3 C59 C19 126.7(8) . .
C10 C59 C19 122.7(8) . .
F23 C60 C36 118.5(9) . .
F23 C60 C17 121.9(11) . .
C36 C60 C17 119.6(11) . .
F27 C61 C64 121.1(11) . .
F27 C61 C51 119.7(11) . .
C64 C61 C51 119.1(11) . .
F29 C62 C36 120.3(10) . .
F29 C62 C68 119.0(12) . .
C36 C62 C68 120.7(10) . .
F28 C63 C46 121.0(11) . .
F28 C63 C30 119.5(12) . .
C46 C63 C30 119.5(11) . .
C65 C64 F21 120.0(13) . .
C65 C64 C61 121.3(11) . .
F21 C64 C61 118.5(13) . .
F19 C65 C64 120.3(12) . .
F19 C65 C56 120.3(13) . .
C64 C65 C56 119.4(12) . .
F22 C68 C62 119.3(10) . .
F22 C68 C7 118.6(9) . .
C62 C68 C7 122.2(11) . .
Pd1 Cl1 Pd2 114.19(10) . .
C77 Cl6 C77 55.9(12) . 2_675
C77 C77 Cl6 64.0(14) 2_675 .
C77 C77 Cl6 60.0(14) 2_675 2_675
Cl6 C77 Cl6 124.1(12) . 2_675
C80 C78 C82 107(2) . .
C78 C80 C90 111(2) . .
C79 C82 C78 107(2) . .
C90 C84 C81 115(3) . .
Cl15 Cl12 C89 87.4(15) 1_565 1_565
Cl15 Cl12 C88 145.3(16) 1_565 .
C89 Cl12 C88 75.8(16) 1_565 .
Cl18 C88 Cl12 105.9(18) . .
Cl18 C88 Cl19 58.3(13) . .
Cl12 C88 Cl19 129(2) . .
Cl12 Cl15 C89 55.1(12) 1_545 .
Cl12 C89 Cl14 133(2) 1_545 .
Cl12 C89 Cl15 37.5(9) 1_545 .
Cl14 C89 Cl15 99.2(16) . .
C88 Cl18 Cl19 64.2(13) . .
Cl18 Cl19 C88 57.5(13) . .
C80 C90 C84 114(3) . .

loop_
_geom_bond_atom_site_label_1
_geom_bond_atom_site_label_2
_geom_bond_distance
_geom_bond_site_symmetry_2
Pd1 N4 1.984(8) .
Pd1 N3 2.031(7) .
Pd1 N2 2.046(7) .
Pd1 Cl1 2.372(2) .
Pd2 N1 1.952(7) .
Pd2 N6 2.080(8) .
Pd2 C12 2.106(9) .
Pd2 Cl1 2.439(3) .
F1 C34 1.354(10) .
N1 C27 1.351(12) .
N1 C11 1.410(13) .
F2 C14 1.338(10) .
N2 C58 1.339(12) .
N2 C47 1.414(11) .
F3 C35 1.355(10) .
N3 C59 1.361(11) .
N3 C45 1.382(12) .
N4 C28 1.349(11) .
N4 C53 1.364(11) .
F4 C23 1.348(10) .
N5 C1 1.388(11) .
N5 C6 1.390(11) .
N5 C12 1.454(10) .
C1 C23 1.371(13) .
C1 C33 1.434(11) .
N6 C21 1.379(14) .
N6 C18 1.383(11) .
F5 C3 1.335(12) .
F6 C43 1.334(11) .
F7 C40 1.334(12) .
F8 C55 1.377(12) .
F9 C56 1.343(13) .
F10 C32 1.326(13) .
F11 C30 1.332(13) .
F12 C36 1.347(11) .
F13 C37 1.344(11) .
C2 C6 1.395(12) .
C2 C58 1.424(13) .
C2 C33 1.448(13) .
C3 C43 1.376(15) .
C3 C29 1.397(13) .
C4 C11 1.365(13) .
C4 C29 1.476(14) .
C4 C12 1.512(12) .
C5 C45 1.395(13) .
C5 C28 1.437(12) .
C5 C8 1.486(13) .
C6 C13 1.434(13) .
C7 C17 1.361(14) .
C7 C68 1.380(14) .
C7 C9 1.489(12) .
F14 C51 1.316(12) .
C8 C55 1.364(15) .
C8 C30 1.377(15) .
F15 C46 1.343(12) .
C9 C47 1.392(12) .
C9 C53 1.421(12) .
F16 C39 1.333(14) .
C10 C22 1.358(14) .
C10 C59 1.444(12) .
C10 H1 0.9500 .
C11 C15 1.446(12) .
F17 C17 1.361(12) .
C12 C31 1.482(12) .
C13 C31 1.361(12) .
C13 H3 0.9500 .
C14 C34 1.380(13) .
C14 C35 1.401(13) .
F18 C57 1.353(13) .
C15 C25 1.353(16) .
C15 H4 0.9500 .
C16 C20 1.335(13) .
C16 C58 1.463(12) .
C16 H5 0.9500 .
C17 C60 1.375(13) .
C18 C26 1.381(15) .
C18 C48 1.460(16) .
C19 C21 1.406(13) .
C19 C59 1.457(14) .
C19 C38 1.464(14) .
F19 C65 1.354(15) .
C20 C47 1.439(12) .
C20 H6 0.9500 .
C21 C44 1.442(14) .
F20 C42 1.341(13) .
F21 C64 1.359(13) .
C22 C45 1.431(12) .
C22 H7 0.9500 .
F22 C68 1.345(14) .
C23 C35 1.374(13) .
C24 C54 1.369(13) .
C24 C28 1.429(13) .
C24 H8 0.9500 .
C25 C27 1.464(15) .
C25 H9 0.9500 .
C26 C27 1.391(16) .
C26 C41 1.490(12) .
C29 C37 1.388(15) .
C30 C63 1.388(16) .
C31 H10 0.9500 .
F23 C60 1.343(14) .
C32 C57 1.373(17) .
C32 C38 1.403(14) .
F24 C52 1.343(13) .
C33 C34 1.386(13) .
F25 C50 1.340(13) .
C36 C62 1.345(18) .
C36 C60 1.348(17) .
C37 C49 1.391(16) .
C38 C40 1.382(15) .
C39 C46 1.372(18) .
C39 C55 1.400(14) .
C40 C42 1.387(15) .
F26 C49 1.342(14) .
C41 C51 1.385(15) .
C41 C56 1.403(15) .
C42 C52 1.373(16) .
C43 C50 1.361(16) .
F27 C61 1.333(15) .
C44 C48 1.349(16) .
C44 H11 0.9500 .
C46 C63 1.360(19) .
F28 C63 1.342(14) .
F29 C62 1.343(13) .
C48 H12 0.9500 .
C49 C50 1.395(16) .
C51 C61 1.426(15) .
C52 C57 1.368(18) .
C53 C54 1.415(13) .
C54 H13 0.9500 .
C56 C65 1.383(17) .
C61 C64 1.364(19) .
C62 C68 1.379(15) .
C64 C65 1.36(2) .
Cl6 C77 1.62(2) .
Cl6 C77 1.68(2) 2_675
C77 C77 1.55(4) 2_675
C77 Cl6 1.68(2) 2_675
C78 C80 1.42(3) .
C78 C82 1.65(4) .
C79 C82 1.55(3) .
C80 C90 1.50(4) .
C81 C84 1.59(4) .
C84 C90 1.58(4) .
Cl12 Cl15 1.175(15) 1_565
Cl12 C89 1.59(3) 1_565
Cl12 C88 1.81(3) .
C88 Cl18 1.77(3) .
C88 Cl19 1.89(4) .
Cl14 C89 1.83(3) .
Cl15 Cl12 1.175(15) 1_545
Cl15 C89 1.93(3) .
C89 Cl12 1.59(3) 1_545
Cl18 Cl19 1.79(3) .

loop_
_geom_torsion_atom_site_label_1
_geom_torsion_atom_site_label_2
_geom_torsion_atom_site_label_3
_geom_torsion_atom_site_label_4
_geom_torsion
_geom_torsion_site_symmetry_1
_geom_torsion_site_symmetry_4
N6 Pd2 N1 C27 -12.7(8) . .
C12 Pd2 N1 C27 173.4(9) . .
Cl1 Pd2 N1 C27 92.1(11) . .
N6 Pd2 N1 C11 175.7(7) . .
C12 Pd2 N1 C11 1.7(6) . .
Cl1 Pd2 N1 C11 -79.6(12) . .
N4 Pd1 N2 C58 -157.1(9) . .
N3 Pd1 N2 C58 -110(2) . .
Cl1 Pd1 N2 C58 23.8(8) . .
N4 Pd1 N2 C47 38.4(7) . .
N3 Pd1 N2 C47 86(2) . .
Cl1 Pd1 N2 C47 -140.8(7) . .
N4 Pd1 N3 C59 -171.3(8) . .
N2 Pd1 N3 C59 141(2) . .
Cl1 Pd1 N3 C59 7.5(7) . .
N4 Pd1 N3 C45 46.6(6) . .
N2 Pd1 N3 C45 -1(3) . .
Cl1 Pd1 N3 C45 -134.6(6) . .
N3 Pd1 N4 C28 -28.5(8) . .
N2 Pd1 N4 C28 145.9(8) . .
Cl1 Pd1 N4 C28 -46(4) . .
N3 Pd1 N4 C53 155.1(8) . .
N2 Pd1 N4 C53 -30.5(8) . .
Cl1 Pd1 N4 C53 137(3) . .
C6 N5 C1 C23 176.6(10) . .
C12 N5 C1 C23 28.7(17) . .
C6 N5 C1 C33 -3.1(10) . .
C12 N5 C1 C33 -151.0(9) . .
N1 Pd2 N6 C21 177.4(8) . .
C12 Pd2 N6 C21 -156.1(12) . .
Cl1 Pd2 N6 C21 12.6(8) . .
N1 Pd2 N6 C18 21.9(8) . .
C12 Pd2 N6 C18 48.4(17) . .
Cl1 Pd2 N6 C18 -142.9(7) . .
C1 N5 C6 C2 0.1(10) . .
C12 N5 C6 C2 156.2(8) . .
C1 N5 C6 C13 -170.6(7) . .
C12 N5 C6 C13 -14.4(10) . .
C58 C2 C6 N5 -162.7(8) . .
C33 C2 C6 N5 2.9(10) . .
C58 C2 C6 C13 3.1(19) . .
C33 C2 C6 C13 168.6(11) . .
C45 C5 C8 C55 106.3(11) . .
C28 C5 C8 C55 -71.1(12) . .
C45 C5 C8 C30 -73.2(12) . .
C28 C5 C8 C30 109.3(11) . .
C17 C7 C9 C47 -108.6(11) . .
C68 C7 C9 C47 71.4(13) . .
C17 C7 C9 C53 79.7(12) . .
C68 C7 C9 C53 -100.3(12) . .
C29 C4 C11 N1 171.6(8) . .
C12 C4 C11 N1 -7.5(12) . .
C29 C4 C11 C15 -1.2(17) . .
C12 C4 C11 C15 179.7(10) . .
C27 N1 C11 C4 -170.6(8) . .
Pd2 N1 C11 C4 2.7(11) . .
C27 N1 C11 C15 4.3(10) . .
Pd2 N1 C11 C15 177.6(6) . .
C1 N5 C12 C31 161.8(9) . .
C6 N5 C12 C31 14.1(9) . .
C1 N5 C12 C4 -64.9(13) . .
C6 N5 C12 C4 147.4(8) . .
C1 N5 C12 Pd2 62.2(11) . .
C6 N5 C12 Pd2 -85.5(7) . .
C11 C4 C12 N5 136.6(9) . .
C29 C4 C12 N5 -42.5(12) . .
C11 C4 C12 C31 -99.0(10) . .
C29 C4 C12 C31 81.9(11) . .
C11 C4 C12 Pd2 8.3(9) . .
C29 C4 C12 Pd2 -170.8(7) . .
N1 Pd2 C12 N5 -137.2(6) . .
N6 Pd2 C12 N5 -164.0(11) . .
Cl1 Pd2 C12 N5 27.3(6) . .
N1 Pd2 C12 C31 118.9(5) . .
N6 Pd2 C12 C31 92.1(14) . .
Cl1 Pd2 C12 C31 -76.6(5) . .
N1 Pd2 C12 C4 -5.2(6) . .
N6 Pd2 C12 C4 -32.0(16) . .
Cl1 Pd2 C12 C4 159.3(5) . .
N5 C6 C13 C31 8.2(10) . .
C2 C6 C13 C31 -157.7(12) . .
C4 C11 C15 C25 169.4(11) . .
N1 C11 C15 C25 -3.9(10) . .
C68 C7 C17 F17 -176.0(10) . .
C9 C7 C17 F17 4.0(15) . .
C68 C7 C17 C60 1.6(16) . .
C9 C7 C17 C60 -178.5(10) . .
C21 N6 C18 C26 177.8(9) . .
Pd2 N6 C18 C26 -23.1(13) . .
C21 N6 C18 C48 -1.0(10) . .
Pd2 N6 C18 C48 158.1(7) . .
C58 C16 C20 C47 0.7(11) . .
C18 N6 C21 C19 -166.7(9) . .
Pd2 N6 C21 C19 34.2(12) . .
C18 N6 C21 C44 4.1(11) . .
Pd2 N6 C21 C44 -155.0(7) . .
C59 C19 C21 N6 29.9(12) . .
C38 C19 C21 N6 -159.6(8) . .
C59 C19 C21 C44 -138.9(10) . .
C38 C19 C21 C44 31.6(15) . .
C59 C10 C22 C45 2.3(10) . .
N5 C1 C23 F4 1.4(16) . .
C33 C1 C23 F4 -178.9(8) . .
N5 C1 C23 C35 179.7(9) . .
C33 C1 C23 C35 -0.6(14) . .
C11 C15 C25 C27 2.3(10) . .
N6 C18 C26 C27 6.3(16) . .
C48 C18 C26 C27 -175.1(10) . .
N6 C18 C26 C41 -174.7(9) . .
C48 C18 C26 C41 3.9(15) . .
C11 N1 C27 C26 174.3(9) . .
Pd2 N1 C27 C26 2.2(14) . .
C11 N1 C27 C25 -2.9(10) . .
Pd2 N1 C27 C25 -175.0(6) . .
C18 C26 C27 N1 5.4(16) . .
C41 C26 C27 N1 -173.6(9) . .
C18 C26 C27 C25 -178.1(9) . .
C41 C26 C27 C25 2.9(15) . .
C15 C25 C27 N1 0.3(10) . .
C15 C25 C27 C26 -176.7(10) . .
C53 N4 C28 C24 -0.9(10) . .
Pd1 N4 C28 C24 -177.8(6) . .
C53 N4 C28 C5 177.9(9) . .
Pd1 N4 C28 C5 1.0(13) . .
C54 C24 C28 N4 -1.7(11) . .
C54 C24 C28 C5 179.6(9) . .
C45 C5 C28 N4 21.1(14) . .
C8 C5 C28 N4 -161.6(9) . .
C45 C5 C28 C24 -160.4(10) . .
C8 C5 C28 C24 16.9(15) . .
F5 C3 C29 C37 179.1(8) . .
C43 C3 C29 C37 0.3(13) . .
F5 C3 C29 C4 -1.2(13) . .
C43 C3 C29 C4 180.0(8) . .
C11 C4 C29 C37 132.5(10) . .
C12 C4 C29 C37 -48.5(12) . .
C11 C4 C29 C3 -47.1(13) . .
C12 C4 C29 C3 131.9(9) . .
C55 C8 C30 F11 -178.2(8) . .
C5 C8 C30 F11 1.4(14) . .
C55 C8 C30 C63 -1.8(14) . .
C5 C8 C30 C63 177.8(9) . .
C6 C13 C31 C12 0.9(11) . .
N5 C12 C31 C13 -9.0(10) . .
C4 C12 C31 C13 -141.1(9) . .
Pd2 C12 C31 C13 103.9(8) . .
C23 C1 C33 C34 -0.1(13) . .
N5 C1 C33 C34 179.7(8) . .
C23 C1 C33 C2 -174.9(8) . .
N5 C1 C33 C2 4.8(10) . .
C6 C2 C33 C34 -178.2(10) . .
C58 C2 C33 C34 -13.4(16) . .
C6 C2 C33 C1 -4.7(10) . .
C58 C2 C33 C1 160.1(9) . .
F2 C14 C34 F1 -1.0(13) . .
C35 C14 C34 F1 -179.3(8) . .
F2 C14 C34 C33 179.1(8) . .
C35 C14 C34 C33 0.9(14) . .
C1 C33 C34 F1 -179.9(8) . .
C2 C33 C34 F1 -6.8(16) . .
C1 C33 C34 C14 -0.1(13) . .
C2 C33 C34 C14 173.0(9) . .
F4 C23 C35 F3 -0.1(13) . .
C1 C23 C35 F3 -178.5(8) . .
F4 C23 C35 C14 179.8(8) . .
C1 C23 C35 C14 1.4(14) . .
F2 C14 C35 F3 0.0(13) . .
C34 C14 C35 F3 178.3(8) . .
F2 C14 C35 C23 -179.9(8) . .
C34 C14 C35 C23 -1.6(14) . .
C3 C29 C37 F13 179.1(8) . .
C4 C29 C37 F13 -0.5(14) . .
C3 C29 C37 C49 0.1(14) . .
C4 C29 C37 C49 -179.5(9) . .
F10 C32 C38 C40 -176.6(8) . .
C57 C32 C38 C40 3.5(13) . .
F10 C32 C38 C19 3.8(13) . .
C57 C32 C38 C19 -176.1(9) . .
C21 C19 C38 C40 -140.7(10) . .
C59 C19 C38 C40 29.2(13) . .
C21 C19 C38 C32 38.9(12) . .
C59 C19 C38 C32 -151.3(8) . .
C32 C38 C40 F7 -179.9(8) . .
C19 C38 C40 F7 -0.4(14) . .
C32 C38 C40 C42 -4.5(14) . .
C19 C38 C40 C42 175.1(9) . .
C18 C26 C41 C51 -114.2(14) . .
C27 C26 C41 C51 64.9(17) . .
C18 C26 C41 C56 67.7(16) . .
C27 C26 C41 C56 -113.3(14) . .
F7 C40 C42 F20 -2.1(16) . .
C38 C40 C42 F20 -177.7(10) . .
F7 C40 C42 C52 178.2(9) . .
C38 C40 C42 C52 2.7(16) . .
F5 C3 C43 F6 -1.2(13) . .
C29 C3 C43 F6 177.6(8) . .
F5 C3 C43 C50 -179.1(9) . .
C29 C3 C43 C50 -0.3(15) . .
N6 C21 C44 C48 -5.7(12) . .
C19 C21 C44 C48 164.0(10) . .
C59 N3 C45 C5 168.9(9) . .
Pd1 N3 C45 C5 -42.0(11) . .
C59 N3 C45 C22 -1.9(10) . .
Pd1 N3 C45 C22 147.2(6) . .
C28 C5 C45 N3 2.5(14) . .
C8 C5 C45 N3 -174.8(8) . .
C28 C5 C45 C22 171.8(9) . .
C8 C5 C45 C22 -5.6(14) . .
C10 C22 C45 N3 -0.3(11) . .
C10 C22 C45 C5 -170.8(9) . .
F16 C39 C46 F15 0.1(15) . .
C55 C39 C46 F15 179.4(8) . .
F16 C39 C46 C63 179.3(10) . .
C55 C39 C46 C63 -1.4(15) . .
C53 C9 C47 N2 -6.6(15) . .
C7 C9 C47 N2 -177.7(8) . .
C53 C9 C47 C20 159.3(10) . .
C7 C9 C47 C20 -11.7(15) . .
C58 N2 C47 C9 164.6(9) . .
Pd1 N2 C47 C9 -27.7(12) . .
C58 N2 C47 C20 -3.7(10) . .
Pd1 N2 C47 C20 164.0(6) . .
C16 C20 C47 C9 -165.8(10) . .
C16 C20 C47 N2 1.8(11) . .
C21 C44 C48 C18 4.9(12) . .
C26 C18 C48 C44 178.7(10) . .
N6 C18 C48 C44 -2.6(12) . .
F13 C37 C49 F26 -0.6(15) . .
C29 C37 C49 F26 178.5(9) . .
F13 C37 C49 C50 -179.6(9) . .
C29 C37 C49 C50 -0.6(16) . .
F6 C43 C50 F25 3.8(16) . .
C3 C43 C50 F25 -178.3(9) . .
F6 C43 C50 C49 -178.1(9) . .
C3 C43 C50 C49 -0.2(16) . .
F26 C49 C50 F25 -0.3(17) . .
C37 C49 C50 F25 178.7(10) . .
F26 C49 C50 C43 -178.4(10) . .
C37 C49 C50 C43 0.6(16) . .
C56 C41 C51 F14 -179.8(13) . .
C26 C41 C51 F14 2(2) . .
C56 C41 C51 C61 0(2) . .
C26 C41 C51 C61 -178.1(14) . .
F20 C42 C52 F24 0.6(16) . .
C40 C42 C52 F24 -179.8(9) . .
F20 C42 C52 C57 -179.3(10) . .
C40 C42 C52 C57 0.3(16) . .
C28 N4 C53 C54 3.1(10) . .
Pd1 N4 C53 C54 179.9(6) . .
C28 N4 C53 C9 -167.2(9) . .
Pd1 N4 C53 C9 9.6(13) . .
C47 C9 C53 N4 17.2(15) . .
C7 C9 C53 N4 -171.6(9) . .
C47 C9 C53 C54 -151.3(10) . .
C7 C9 C53 C54 19.8(14) . .
C28 C24 C54 C53 3.5(11) . .
N4 C53 C54 C24 -4.1(11) . .
C9 C53 C54 C24 165.8(9) . .
C30 C8 C55 F8 179.9(8) . .
C5 C8 C55 F8 0.4(13) . .
C30 C8 C55 C39 0.3(14) . .
C5 C8 C55 C39 -179.2(9) . .
F16 C39 C55 C8 -179.5(9) . .
C46 C39 C55 C8 1.3(15) . .
F16 C39 C55 F8 0.9(14) . .
C46 C39 C55 F8 -178.4(8) . .
C51 C41 C56 F9 178.5(13) . .
C26 C41 C56 F9 -3(2) . .
C51 C41 C56 C65 -1(2) . .
C26 C41 C56 C65 177.7(16) . .
F24 C52 C57 F18 -0.5(15) . .
C42 C52 C57 F18 179.4(9) . .
F24 C52 C57 C32 178.8(9) . .
C42 C52 C57 C32 -1.3(16) . .
F10 C32 C57 F18 -1.3(14) . .
C38 C32 C57 F18 178.6(8) . .
F10 C32 C57 C52 179.4(9) . .
C38 C32 C57 C52 -0.7(15) . .
C47 N2 C58 C2 -172.1(9) . .
Pd1 N2 C58 C2 21.6(14) . .
C47 N2 C58 C16 4.2(11) . .
Pd1 N2 C58 C16 -162.1(7) . .
C6 C2 C58 N2 28.2(15) . .
C33 C2 C58 N2 -134.1(10) . .
C6 C2 C58 C16 -147.4(10) . .
C33 C2 C58 C16 50.4(15) . .
C20 C16 C58 N2 -3.2(12) . .
C20 C16 C58 C2 172.8(10) . .
C45 N3 C59 C10 3.3(10) . .
Pd1 N3 C59 C10 -141.7(7) . .
C45 N3 C59 C19 -162.6(8) . .
Pd1 N3 C59 C19 52.4(12) . .
C22 C10 C59 N3 -3.5(10) . .
C22 C10 C59 C19 163.0(9) . .
C21 C19 C59 N3 -151.0(9) . .
C38 C19 C59 N3 38.5(13) . .
C21 C19 C59 C10 44.9(12) . .
C38 C19 C59 C10 -125.5(9) . .
C62 C36 C60 F23 176.2(12) . .
F12 C36 C60 F23 -1.7(17) . .
C62 C36 C60 C17 -1.9(18) . .
F12 C36 C60 C17 -179.7(10) . .
C7 C17 C60 F23 -178.2(11) . .
F17 C17 C60 F23 -0.7(17) . .
C7 C17 C60 C36 -0.2(17) . .
F17 C17 C60 C36 177.3(11) . .
F14 C51 C61 F27 2(2) . .
C41 C51 C61 F27 -178.1(15) . .
F14 C51 C61 C64 179.0(17) . .
C41 C51 C61 C64 -1(3) . .
F12 C36 C62 F29 1.4(19) . .
C60 C36 C62 F29 -176.4(13) . .
F12 C36 C62 C68 -179.6(11) . .
C60 C36 C62 C68 2.5(19) . .
F15 C46 C63 F28 0.1(15) . .
C39 C46 C63 F28 -179.1(9) . .
F15 C46 C63 C30 179.2(9) . .
C39 C46 C63 C30 0.0(16) . .
F11 C30 C63 F28 -2.8(15) . .
C8 C30 C63 F28 -179.2(9) . .
F11 C30 C63 C46 178.1(9) . .
C8 C30 C63 C46 1.7(16) . .
F27 C61 C64 C65 179(2) . .
C51 C61 C64 C65 2(3) . .
F27 C61 C64 F21 -5(3) . .
C51 C61 C64 F21 178.2(17) . .
F21 C64 C65 F19 3(3) . .
C61 C64 C65 F19 179(2) . .
F21 C64 C65 C56 -178.4(18) . .
C61 C64 C65 C56 -2(3) . .
F9 C56 C65 F19 1(3) . .
C41 C56 C65 F19 -179.6(16) . .
F9 C56 C65 C64 -177.3(18) . .
C41 C56 C65 C64 2(3) . .
F29 C62 C68 F22 -3(2) . .
C36 C62 C68 F22 178.0(12) . .
F29 C62 C68 C7 177.8(12) . .
C36 C62 C68 C7 -1(2) . .
C17 C7 C68 F22 180.0(11) . .
C9 C7 C68 F22 0.0(17) . .
C17 C7 C68 C62 -0.9(17) . .
C9 C7 C68 C62 179.1(11) . .
N4 Pd1 Cl1 Pd2 68(3) . .
N3 Pd1 Cl1 Pd2 50.0(2) . .
N2 Pd1 Cl1 Pd2 -124.4(2) . .
N1 Pd2 Cl1 Pd1 153.7(9) . .
N6 Pd2 Cl1 Pd1 -102.9(2) . .
C12 Pd2 Cl1 Pd1 74.5(2) . .
C77 Cl6 C77 Cl6 0.000(2) 2_675 2_675
C82 C78 C80 C90 -82(3) . .
C80 C78 C82 C79 -64(3) . .
Cl15 Cl12 C88 Cl18 -106(3) 1_565 .
C89 Cl12 C88 Cl18 -169(2) 1_565 .
Cl15 Cl12 C88 Cl19 -168(2) 1_565 .
C89 Cl12 C88 Cl19 129(3) 1_565 .
Cl12 Cl15 C89 Cl14 -159.0(19) 1_545 .
Cl12 C88 Cl18 Cl19 -127(2) . .
Cl12 C88 Cl19 Cl18 85(2) . .
C78 C80 C90 C84 -170(2) . .
C81 C84 C90 C80 172(2) . .
